data_2004731
loop_
_publ_author_name
'Parvez, M.'
'Rusiewicz, M.'

_publ_section_title
;
 Absolute Configuration of <small>D</small>-Brompheniramine Maleate
;
_journal_issue 4
_journal_name_full 'Acta Crystallographica Section C'
_journal_page_first 901
_journal_page_last 904
_journal_paper_doi 10.1107/S0108270195015125
_journal_volume 52
_journal_year 1996
_chemical_formula_analytical 'C20 H23 Br N2 O4 '
_chemical_formula_iupac 'C16 H20 Br N2 1+,C4 H3 O4 1-'
_chemical_formula_moiety 'C16 H20 Br N2,C4 H3 O4 '
_chemical_formula_structural 'C16 H20 Br N2,C4 H3 O4 '
_chemical_formula_sum 'C20 H23 Br N2 O4'
_chemical_formula_weight 435.32
_space_group_IT_number 1
_symmetry_cell_setting triclinic
_symmetry_space_group_name_Hall 'P 1'
_symmetry_space_group_name_H-M 'P 1'
_cell_angle_alpha 97.22(2)
_cell_angle_beta 95.70(2)
_cell_angle_gamma 104.65(3)
_cell_formula_units_Z 2
_cell_length_a 9.796(4)
_cell_length_b 17.725(7)
_cell_length_c 6.042(1)
_cell_measurement_reflns_used 25
_cell_measurement_temperature 200
_cell_measurement_theta_max 20.0
_cell_measurement_theta_min 10.0
_cell_volume 997.5(6)
_computing_cell_refinement 'MSC/AFC Diffractometer Control Software'
_computing_data_collection
;
MSC/AFC Diffractometer Control Software
(Molecular Structure Corporation, 1988)
;
_computing_data_reduction 'TEXSAN (Molecular Structure Corporation, 1994)'
_computing_publication_material TEXSAN
_computing_structure_refinement TEXSAN
_computing_structure_solution 'PATTY in DIRDIF92 (Beurskens et al., 1992)'
_diffrn_ambient_temperature 200
_diffrn_measurement_device 'Rigaku AFC-6S'
_diffrn_measurement_method \w/2\q
_diffrn_radiation_monochromator graphite
_diffrn_radiation_source 'X-ray tube'
_diffrn_radiation_type MoK\a
_diffrn_radiation_wavelength 0.71069
_diffrn_reflns_av_R_equivalents 0.057
_diffrn_reflns_limit_h_max 12
_diffrn_reflns_limit_h_min 0
_diffrn_reflns_limit_k_max 22
_diffrn_reflns_limit_k_min -23
_diffrn_reflns_limit_l_max 7
_diffrn_reflns_limit_l_min -7
_diffrn_reflns_number 4872
_diffrn_reflns_theta_max 27.5
_diffrn_reflns_theta_min 2
_diffrn_standards_decay_% 1.53
_diffrn_standards_interval_count 200
_diffrn_standards_number 3
_exptl_absorpt_coefficient_mu 2.094
_exptl_absorpt_correction_T_max 0.996
_exptl_absorpt_correction_T_min 0.910
_exptl_absorpt_correction_type '\y scans (North, Phillips & Mathews, 1968)'
_exptl_absorpt_process_details 'psi-scan (3 reflections)'
_exptl_crystal_colour colourless
_exptl_crystal_density_diffrn 1.449
_exptl_crystal_description prism
_exptl_crystal_F_000 448
_exptl_crystal_size_max 0.40
_exptl_crystal_size_mid 0.20
_exptl_crystal_size_min 0.20
_refine_diff_density_max 0.28
_refine_diff_density_min -0.25
_refine_ls_extinction_method none
_refine_ls_goodness_of_fit_obs 1.262
_refine_ls_hydrogen_treatment 'H atoms riding with C---H, N---H and O---H 0.95\%A'
_refine_ls_matrix_type full
_refine_ls_number_parameters 484
_refine_ls_number_reflns 1649
_refine_ls_R_factor_obs 0.035
_refine_ls_shift/esd_max 0.1330
_refine_ls_structure_factor_coef F
_refine_ls_weighting_details 'w = 1/[\s^2^(F~o~) + 0.033(F~o~^2^)]'
_refine_ls_weighting_scheme calc
_refine_ls_wR_factor_obs 0.039
_reflns_number_observed 1649
_reflns_number_total 4604
_reflns_observed_criterion '[I>3\s(I)]'
_cod_data_source_file fg1126.cif
_cod_data_source_block fg1126
_cod_depositor_comments
;
The following automatic conversions were performed:

'_refine_ls_weighting_scheme' value 'w = 1/[\s^2^(F~o~) +
0.033(F~o~^2^)]' was changed to 'calc'. New tag
'_refine_ls_weighting_details' was created. The value of the new tag
was set to 'w = 1/[\s^2^(F~o~) + 0.033(F~o~^2^)]'.

Automatic conversion script
Id: cif_fix_values 3143 2015-03-26 13:38:13Z robertas 
;
_cod_original_formula_sum 'C20 H23 Br N2 O4 '
_cod_database_code 2004731

loop_
_symmetry_equiv_pos_as_xyz
'+x,   +y,   +z'

loop_
_atom_site_aniso_label
_atom_site_aniso_U_11
_atom_site_aniso_U_22
_atom_site_aniso_U_33
_atom_site_aniso_U_12
_atom_site_aniso_U_13
_atom_site_aniso_U_23
BrA 0.0560(10) 0.0980(10) 0.1070(10) 0.0180(10) -0.0320(10) 0.0180(10)
O1A 0.034(4) 0.082(5) 0.031(3) 0.026(4) 0.005(3) 0.003(3)
O2A 0.025(3) 0.081(6) 0.039(4) 0.017(4) 0.007(3) 0.011(4)
O3A 0.036(4) 0.087(6) 0.024(4) 0.017(4) -0.005(3) -0.001(4)
O4A 0.026(3) 0.090(6) 0.037(4) 0.021(4) 0.004(3) 0.015(4)
N1A 0.074(8) 0.054(8) 0.057(7) 0.001(6) 0.007(5) 0.037(6)
N2A 0.023(4) 0.046(5) 0.027(4) 0.011(3) 0.000(3) 0.015(4)
C1A 0.139(17) 0.033(9) 0.071(11) -0.003(8) -0.023(9) 0.027(8)
C2A 0.104(14) 0.035(11) 0.108(15) 0.021(9) -0.048(9) 0.003(8)
C3A 0.078(11) 0.065(10) 0.070(12) 0.049(9) -0.023(8) -0.037(7)
C4A 0.061(9) 0.059(9) 0.035(8) 0.022(7) 0.009(6) 0.005(7)
C5A 0.031(7) 0.032(7) 0.043(7) -0.003(5) -0.013(4) 0.007(5)
C6A 0.033(5) 0.029(5) 0.032(6) -0.002(4) 0.010(4) -0.003(5)
C7A 0.040(5) 0.017(7) 0.037(5) 0.009(5) 0.001(4) 0.010(5)
C8A 0.036(6) 0.040(8) 0.038(5) 0.015(6) 0.013(5) 0.002(6)
C9A 0.046(6) 0.048(9) 0.048(9) 0.013(6) -0.007(5) 0.006(7)
C10A 0.043(5) 0.023(8) 0.077(8) 0.003(6) -0.001(4) 0.003(7)
C11A 0.041(7) 0.036(9) 0.074(8) 0.007(6) -0.006(5) 0.008(7)
C12A 0.043(6) 0.034(8) 0.046(8) 0.014(6) 0.009(4) -0.001(6)
C13A 0.036(5) 0.017(5) 0.048(6) 0.007(4) 0.006(3) 0.003(4)
C14A 0.038(5) 0.036(5) 0.043(6) 0.017(3) 0.009(4) 0.017(5)
C15A 0.043(6) 0.075(8) 0.030(5) 0.029(5) 0.014(4) 0.012(5)
C16A 0.033(5) 0.037(6) 0.023(5) 0.004(4) -0.005(4) 0.007(4)
C17A 0.027(3) 0.041(7) 0.033(4) 0.010(5) 0.006(3) 0.014(5)
C18A 0.035(4) 0.043(7) 0.026(6) 0.016(5) 0.004(4) 0.009(5)
C19A 0.034(4) 0.051(7) 0.022(5) 0.013(5) 0.005(4) 0.006(5)
C20A 0.029(4) 0.038(8) 0.028(4) 0.016(6) 0.001(3) 0.007(6)
BrB 0.0500(10) 0.0770(10) 0.0810(10) 0.0210(10) -0.0210(10) -0.0070(10)
O1B 0.034(4) 0.078(6) 0.043(4) 0.013(4) 0.010(3) 0.000(4)
O2B 0.035(3) 0.073(5) 0.049(5) 0.023(4) 0.005(3) 0.006(4)
O3B 0.034(5) 0.082(7) 0.031(4) 0.010(5) 0.002(3) 0.009(5)
O4B 0.031(3) 0.085(6) 0.041(4) 0.018(4) 0.001(3) 0.010(4)
N1B 0.066(7) 0.028(6) 0.052(7) -0.004(5) 0.010(5) 0.006(5)
N2B 0.034(4) 0.047(4) 0.021(4) 0.002(3) -0.013(3) 0.006(4)
C1B 0.092(11) 0.039(9) 0.083(11) 0.017(8) -0.013(8) 0.030(8)
C2B 0.115(14) 0.032(10) 0.072(12) 0.033(9) -0.040(7) -0.019(7)
C3B 0.063(10) 0.060(10) 0.103(14) 0.036(9) 0.000(9) 0.005(8)
C4B 0.042(7) 0.049(8) 0.058(9) 0.012(6) 0.005(6) -0.020(7)
C5B 0.040(7) 0.030(6) 0.042(7) 0.006(5) -0.002(4) -0.001(5)
C6B 0.034(5) 0.037(6) 0.032(5) 0.011(5) 0.005(4) 0.012(4)
C7B 0.035(5) 0.030(7) 0.034(5) 0.004(5) 0.001(4) 0.015(5)
C8B 0.039(6) 0.051(9) 0.035(6) 0.004(6) 0.013(5) 0.008(6)
C9B 0.051(6) 0.025(7) 0.034(8) 0.002(6) -0.006(4) 0.009(6)
C10B 0.044(4) 0.049(10) 0.058(8) 0.015(6) -0.005(4) 0.020(6)
C11B 0.027(5) 0.038(9) 0.070(8) 0.018(6) 0.008(5) -0.003(6)
C12B 0.037(5) 0.043(9) 0.046(8) 0.009(6) 0.000(4) -0.003(6)
C13B 0.035(5) 0.023(6) 0.042(5) 0.007(4) 0.002(4) 0.002(4)
C14B 0.043(4) 0.034(6) 0.033(6) 0.008(4) -0.001(4) 0.007(4)
C15B 0.037(6) 0.088(10) 0.039(6) 0.002(6) 0.016(5) -0.006(6)
C16B 0.042(6) 0.039(5) 0.045(6) -0.009(5) 0.000(5) 0.008(5)
C17B 0.035(4) 0.041(6) 0.044(4) 0.016(6) 0.007(3) 0.005(5)
C18B 0.036(4) 0.049(7) 0.026(6) 0.013(5) -0.007(3) 0.006(5)
C19B 0.036(4) 0.056(7) 0.026(5) 0.014(5) 0.014(3) 0.012(5)
C20B 0.033(3) 0.049(7) 0.033(4) 0.008(5) 0.005(3) 0.002(5)

loop_
_atom_site_label
_atom_site_fract_x
_atom_site_fract_y
_atom_site_fract_z
_atom_site_U_iso_or_equiv
_atom_site_thermal_displace_type
BrA 0.0101 0.0094 -0.0018 0.090(1) Uij
O1A 0.5346(6) 0.2601(4) -0.1013(10) 0.048(2) Uij
O2A 0.7043(6) 0.2761(4) 0.1839(11) 0.048(2) Uij
O3A 0.2814(6) 0.2506(4) -0.1498(11) 0.050(2) Uij
O4A 0.1177(6) 0.2614(4) 0.0691(10) 0.050(2) Uij
N1A 0.5845(12) -0.0410(7) 0.7857(18) 0.062(4) Uij
N2A 0.9277(7) 0.2471(5) 0.7065(12) 0.031(2) Uij
C1A 0.627(2) -0.1073(10) 0.793(3) 0.086(6) Uij
C2A 0.705(2) -0.1337(10) 0.646(3) 0.087(7) Uij
C3A 0.755(2) -0.0899(9) 0.495(2) 0.072(5) Uij
C4A 0.716(1) -0.0203(8) 0.478(2) 0.051(4) Uij
C5A 0.631(1) 0.0019(7) 0.628(2) 0.038(3) Uij
C6A 0.581(1) 0.0762(6) 0.621(2) 0.034(3) Uij
C7A 0.441(1) 0.0591(7) 0.467(2) 0.031(3) Uij
C8A 0.427(1) 0.0267(7) 0.244(2) 0.037(3) Uij
C9A 0.297(1) 0.0104(8) 0.101(2) 0.048(4) Uij
C10A 0.186(1) 0.0328(8) 0.194(2) 0.050(4) Uij
C11A 0.196(1) 0.0652(8) 0.407(2) 0.052(4) Uij
C12A 0.325(1) 0.0796(7) 0.552(2) 0.041(4) Uij
C13A 0.6897(9) 0.1464(5) 0.564(2) 0.034(3) Uij
C14A 0.8227(9) 0.1736(6) 0.742(2) 0.036(3) Uij
C15A 0.9905(10) 0.2379(6) 0.494(2) 0.046(3) Uij
C16A 0.8696(9) 0.3159(5) 0.731(1) 0.032(3) Uij
C17A 0.5806(10) 0.2687(6) 0.109(2) 0.033(2) Uij
C18A 0.481(1) 0.2718(6) 0.283(2) 0.033(3) Uij
C19A 0.3397(9) 0.2654(6) 0.253(1) 0.035(3) Uij
C20A 0.238(1) 0.2578(7) 0.043(2) 0.030(3) Uij
BrB 0.8732(1) 0.7230(1) 1.1786(3) 0.073(1) Uij
O1B 0.3753(7) 0.4566(5) 1.0819(13) 0.052(2) Uij
O2B 0.2092(6) 0.4484(4) 0.8014(11) 0.051(2) Uij
O3B 0.6286(8) 0.4695(5) 1.1347(13) 0.050(3) Uij
O4B 0.8001(6) 0.4815(4) 0.9202(11) 0.052(2) Uij
N1B 0.2990(12) 0.7552(6) 0.4261(18) 0.051(3) Uij
N2B -0.0037(7) 0.5046(5) 0.2783(12) 0.037(2) Uij
C1B 0.271(2) 0.8240(9) 0.398(3) 0.071(5) Uij
C2B 0.186(2) 0.8547(9) 0.525(3) 0.077(6) Uij
C3B 0.127(2) 0.8157(9) 0.686(3) 0.073(6) Uij
C4B 0.153(1) 0.7441(8) 0.711(2) 0.053(4) Uij
C5B 0.239(1) 0.7155(7) 0.579(2) 0.039(3) Uij
C6B 0.275(1) 0.6393(7) 0.608(2) 0.033(3) Uij
C7B 0.427(1) 0.6565(7) 0.744(2) 0.033(3) Uij
C8B 0.447(1) 0.6942(8) 0.965(2) 0.042(3) Uij
C9B 0.577(1) 0.7118(7) 1.094(2) 0.039(3) Uij
C10B 0.688(1) 0.6953(8) 1.004(2) 0.050(4) Uij
C11B 0.674(1) 0.6570(7) 0.785(2) 0.044(4) Uij
C12B 0.541(1) 0.6398(7) 0.655(2) 0.044(4) Uij
C13B 0.2579(9) 0.5855(5) 0.387(2) 0.034(3) Uij
C14B 0.1191(9) 0.5682(5) 0.229(1) 0.037(3) Uij
C15B -0.063(1) 0.5265(8) 0.484(2) 0.058(4) Uij
C16B 0.0313(10) 0.4291(6) 0.274(2) 0.046(3) Uij
C17B 0.329(1) 0.4480(7) 0.869(2) 0.039(2) Uij
C18B 0.4298(9) 0.4383(6) 0.708(1) 0.037(3) Uij
C19B 0.5697(9) 0.4463(6) 0.736(1) 0.038(3) Uij
C20B 0.6726(10) 0.4682(6) 0.946(2) 0.039(2) Uij
H1O1A 0.4356 0.2563 -0.1201 0.0573 Uij
H1N2A 1.0043 0.2575 0.8255 0.0374 Uij
H11A 0.6011 -0.1373 0.9093 0.1041 Uij
H21A 0.7235 -0.1835 0.6496 0.1042 Uij
H31A 0.8176 -0.1057 0.3989 0.0864 Uij
H41A 0.7472 0.0109 0.3646 0.0602 Uij
H61A 0.5617 0.0916 0.7690 0.0404 Uij
H81A 0.5070 0.0150 0.1852 0.0446 Uij
H91A 0.2859 -0.0145 -0.0509 0.0580 Uij
H111A 0.1158 0.0787 0.4620 0.0625 Uij
H121A 0.3336 0.1028 0.7050 0.0492 Uij
H131A 0.7174 0.1316 0.4223 0.0405 Uij
H132A 0.6476 0.1889 0.5565 0.0405 Uij
H141A 0.8690 0.1324 0.7387 0.0429 Uij
H142A 0.7931 0.1830 0.8854 0.0429 Uij
H151A 1.0284 0.1934 0.4868 0.0558 Uij
H152A 0.9189 0.2304 0.3689 0.0558 Uij
H153A 1.0646 0.2840 0.4901 0.0558 Uij
H161A 0.9431 0.3623 0.7278 0.0389 Uij
H162A 0.7958 0.3098 0.6097 0.0389 Uij
H163A 0.8322 0.3200 0.8694 0.0389 Uij
H181A 0.5235 0.2792 0.4351 0.0401 Uij
H191A 0.2974 0.2658 0.3883 0.0420 Uij
H1O1B 0.4718 0.4547 1.1001 0.0630 Uij
H1N2B -0.0777 0.4969 0.1568 0.0443 Uij
H11B 0.3125 0.8520 0.2866 0.0846 Uij
H21B 0.1670 0.9033 0.5013 0.0922 Uij
H31B 0.0691 0.8373 0.7790 0.0880 Uij
H41B 0.1109 0.7149 0.8196 0.0633 Uij
H61B 0.2089 0.6128 0.6970 0.0398 Uij
H81B 0.3691 0.7076 1.0277 0.0506 Uij
H91B 0.5891 0.7359 1.2465 0.0467 Uij
H111B 0.7523 0.6431 0.7255 0.0533 Uij
H121B 0.5296 0.6160 0.5020 0.0522 Uij
H131B 0.3325 0.6087 0.3075 0.0404 Uij
H132B 0.2691 0.5363 0.4212 0.0404 Uij
H141B 0.1377 0.5527 0.0813 0.0443 Uij
H142B 0.0904 0.6156 0.2349 0.0443 Uij
H151B 0.0059 0.5333 0.6122 0.0698 Uij
H152B -0.0891 0.5744 0.4768 0.0698 Uij
H153B -0.1453 0.4858 0.4965 0.0698 Uij
H161B -0.0486 0.3904 0.3044 0.0551 Uij
H162B 0.0549 0.4132 0.1305 0.0551 Uij
H163B 0.1100 0.4346 0.3863 0.0551 Uij
H181B 0.3866 0.4236 0.5550 0.0453 Uij
H191B 0.6095 0.4365 0.6014 0.0461 Uij

loop_
_atom_type_symbol
_atom_type_scat_dispersion_real
_atom_type_scat_dispersion_imag
_atom_type_scat_source
C 0.003 0.002 'International Tables'
H 0.000 0.000 'International Tables'
N 0.006 0.003 'International Tables'
O 0.011 0.006 'International Tables'
Br -0.290 2.459 'International Tables'

loop_
_geom_angle_atom_site_label_1
_geom_angle_atom_site_label_2
_geom_angle_atom_site_label_3
_geom_angle
_geom_angle_publ_flag
C1A N1A C5A 116.0(10) yes
C14A N2A C15A 113.5(8) yes
C14A N2A C16A 112.1(7) yes
C15A N2A C16A 112.4(8) yes
N1A C1A C2A 123.0(10) no
C1A C2A C3A 119.0(10) no
C2A C3A C4A 119.0(10) no
C3A C4A C5A 117.0(10) no
N1A C5A C4A 122.0(10) no
N1A C5A C6A 115.0(10) no
C4A C5A C6A 121.0(10) no
C5A C6A C7A 111.1(9) yes
C5A C6A C13A 115.0(9) yes
C7A C6A C13A 110.9(10) yes
C6A C7A C8A 121.0(10) no
C6A C7A C12A 119.0(10) no
C8A C7A C12A 119.0(10) no
C7A C8A C9A 121.0(10) no
C8A C9A C10A 116.0(10) no
BrA C10A C9A 115.0(10) no
BrA C10A C11A 120.0(10) no
C9A C10A C11A 123.0(10) no
C10A C11A C12A 119.0(10) no
C7A C12A C11A 119.0(10) no
C6A C13A C14A 111.8(9) yes
N2A C14A C13A 114.2(8) yes
O1A C17A O2A 124.1(10) no
O1A C17A C18A 120.5(10) no
O2A C17A C18A 115.4(10) no
C17A C18A C19A 129.4(10) no
C18A C19A C20A 130.8(10) no
O3A C20A O4A 123.0(10) no
O3A C20A C19A 119.8(10) no
O4A C20A C19A 116.0(10) no
C1B N1B C5B 119.0(10) yes
C14B N2B C15B 114.3(8) yes
C14B N2B C16B 111.7(8) yes
C15B N2B C16B 112.1(9) yes
N1B C1B C2B 121.0(10) no
C1B C2B C3B 119.0(10) no
C2B C3B C4B 118.0(10) no
C3B C4B C5B 119.0(10) no
N1B C5B C4B 121.0(10) no
N1B C5B C6B 117.0(10) no
C4B C5B C6B 121.0(10) no
C5B C6B C7B 110.0(10) yes
C5B C6B C13B 112.3(10) yes
C7B C6B C13B 112.2(9) yes
C6B C7B C8B 116.0(10) no
C6B C7B C12B 124.0(10) no
C8B C7B C12B 119.0(10) no
C7B C8B C9B 120.0(10) no
C8B C9B C10B 120.0(10) no
BrB C10B C9B 120.0(10) no
BrB C10B C11B 117.0(10) no
C9B C10B C11B 122.0(10) no
C10B C11B C12B 117.0(10) no
C7B C12B C11B 121.0(10) no
C6B C13B C14B 118.3(8) yes
N2B C14B C13B 116.4(8) yes
O1B C17B O2B 122.0(10) no
O1B C17B C18B 117.0(10) no
O2B C17B C18B 120.0(10) no
C17B C18B C19B 132.2(9) no
C18B C19B C20B 129.5(9) no
O3B C20B O4B 124.1(10) no
O3B C20B C19B 120.3(9) no
O4B C20B C19B 115.6(10) no

loop_
_geom_bond_atom_site_label_1
_geom_bond_atom_site_label_2
_geom_bond_distance
_geom_bond_publ_flag
BrA C10A 1.910(10) yes
O1A C17A 1.280(10) no
O2A C17A 1.220(10) no
O3A C20A 1.280(10) no
O4A C20A 1.220(10) no
N1A C1A 1.35(2) yes
N1A C5A 1.330(10) yes
N2A C14A 1.500(10) yes
N2A C15A 1.490(10) yes
N2A C16A 1.470(10) yes
C1A C2A 1.34(3) no
C2A C3A 1.32(2) no
C3A C4A 1.39(2) no
C4A C5A 1.38(2) no
C5A C6A 1.52(2) yes
C6A C7A 1.52(2) yes
C6A C13A 1.520(10) yes
C7A C8A 1.38(2) no
C7A C12A 1.40(2) no
C8A C9A 1.41(2) no
C9A C10A 1.39(2) no
C10A C11A 1.33(2) no
C11A C12A 1.42(2) no
C13A C14A 1.530(10) yes
C17A C18A 1.510(10) no
C18A C19A 1.350(10) no
C19A C20A 1.500(10) no
BrB C10B 1.920(10) yes
O1B C17B 1.300(10) no
O2B C17B 1.210(10) no
O3B C20B 1.260(10) no
O4B C20B 1.240(10) no
N1B C1B 1.34(2) yes
N1B C5B 1.320(10) yes
N2B C14B 1.510(10) yes
N2B C15B 1.480(10) yes
N2B C16B 1.460(10) yes
C1B C2B 1.36(2) no
C2B C3B 1.35(2) no
C3B C4B 1.38(2) no
C4B C5B 1.36(2) no
C5B C6B 1.50(2) yes
C6B C7B 1.57(2) yes
C6B C13B 1.51(2) yes
C7B C8B 1.39(2) no
C7B C12B 1.37(2) no
C8B C9B 1.37(2) no
C9B C10B 1.34(2) no
C10B C11B 1.39(2) no
C11B C12B 1.39(2) no
C13B C14B 1.520(10) yes
C17B C18B 1.48(2) no
C18B C19B 1.330(10) no
C19B C20B 1.480(10) no
